data_7045336
loop_
_publ_author_name
'Congrave, Daniel G.'
'Hsu, Yu-Ting'
'Batsanov, Andrei S.'
'Beeby, Andrew'
'Bryce, Martin R.'

_publ_section_title
;
 Sky-blue emitting bridged diiridium complexes: beneficial effects of
 intramolecular \p--\p stacking
;
_journal_name_full 'Dalton Transactions'
_journal_paper_doi 10.1039/C7DT04201A
_journal_year 2018
_chemical_formula_moiety 'C58 H38 F4 Ir2 N6 O2, 3(C H2 Cl2)'
_chemical_formula_sum 'C61 H44 Cl6 F4 Ir2 N6 O2'
_chemical_formula_weight 1566.12
_space_group_crystal_system triclinic
_space_group_IT_number 2
_space_group_name_Hall '-P 1'
_space_group_name_H-M_alt 'P -1'
_symmetry_space_group_name_Hall '-P 1'
_symmetry_space_group_name_H-M 'P -1'
_atom_sites_solution_hydrogens geom
_atom_sites_solution_primary heavy
_atom_sites_solution_secondary difmap
_audit_creation_date 2017-07-07
_audit_creation_method
;
Olex2 1.2-beta
(compiled 2017.07.04 svn.r3439 for OlexSys, GUI svn.r5361)
;
_audit_update_record
;
2017-09-22 deposited with the CCDC.
2017-12-14 downloaded from the CCDC.
;
_cell_angle_alpha 96.8996(19)
_cell_angle_beta 98.3065(19)
_cell_angle_gamma 113.6703(18)
_cell_formula_units_Z 1
_cell_length_a 10.6095(6)
_cell_length_b 11.7334(7)
_cell_length_c 12.4455(7)
_cell_measurement_reflns_used 9956
_cell_measurement_temperature 120
_cell_measurement_theta_max 32.30
_cell_measurement_theta_min 2.43
_cell_volume 1376.67(14)
_computing_cell_refinement 'SAINT v8.37A (Bruker, 2015)'
_computing_data_collection 'APEX3 v.2016.1-0 (Bruker, 2016)'
_computing_data_reduction 'SAINT v8.37A (Bruker, 2015)'
_computing_molecular_graphics 'Olex2 (Dolomanov et al., 2009)'
_computing_publication_material 'Olex2 (Dolomanov et al., 2009)'
_computing_structure_refinement 'ShelXL 2014/7 multi-CPU (Sheldrick, 2015)'
_computing_structure_solution 'ShelXS 2013/1 (Sheldrick, 2008)'
_diffrn_ambient_temperature 120
_diffrn_detector_area_resol_mean 10.4
_diffrn_detector_type 'Bruker PHOTON 100 CMOS'
_diffrn_measured_fraction_theta_full 1.000
_diffrn_measured_fraction_theta_max 0.990
_diffrn_measurement_device '3-circle area detector diffractometer'
_diffrn_measurement_device_type 'Bruker D8 Venture'
_diffrn_measurement_method \w-scan
_diffrn_radiation_monochromator 'focusing mirrors'
_diffrn_radiation_probe x-ray
_diffrn_radiation_type MoK\a
_diffrn_radiation_wavelength 0.71073
_diffrn_reflns_av_R_equivalents 0.0526
_diffrn_reflns_av_unetI/netI 0.0371
_diffrn_reflns_Laue_measured_fraction_full 1.000
_diffrn_reflns_Laue_measured_fraction_max 0.990
_diffrn_reflns_limit_h_max 16
_diffrn_reflns_limit_h_min -16
_diffrn_reflns_limit_k_max 18
_diffrn_reflns_limit_k_min -18
_diffrn_reflns_limit_l_max 19
_diffrn_reflns_limit_l_min -19
_diffrn_reflns_number 73629
_diffrn_reflns_point_group_measured_fraction_full 1.000
_diffrn_reflns_point_group_measured_fraction_max 0.990
_diffrn_reflns_theta_full 33.000
_diffrn_reflns_theta_max 34.337
_diffrn_reflns_theta_min 1.933
_diffrn_source 'microfocus sealed X-ray tube'
_diffrn_source_type 'Incoatec I\mS microsource'
_diffrn_standards_number 0
_exptl_absorpt_coefficient_mu 5.185
_exptl_absorpt_correction_T_max 0.4376
_exptl_absorpt_correction_T_min 0.3374
_exptl_absorpt_correction_type integration
_exptl_absorpt_process_details
; SADABS-2014/5 (Bruker,2014/5) was used for absorption correction. wR2(int) 
 was 0.1111 before and 0.0470 after correction. The Ratio of minimum to maximum 
 transmission is 0.4725. The \l/2 correction factor is Not present.
;
_exptl_crystal_colour yellow
_exptl_crystal_density_diffrn 1.889
_exptl_crystal_description trapetsoid
_exptl_crystal_F_000 760
_exptl_crystal_preparation Luminescent
_exptl_crystal_size_max 0.284
_exptl_crystal_size_mid 0.09
_exptl_crystal_size_min 0.058
_refine_diff_density_max 2.051
_refine_diff_density_min -1.310
_refine_diff_density_rms 0.152
_refine_ls_extinction_method none
_refine_ls_goodness_of_fit_ref 1.059
_refine_ls_hydrogen_treatment constr
_refine_ls_matrix_type full
_refine_ls_number_parameters 378
_refine_ls_number_reflns 11421
_refine_ls_number_restraints 0
_refine_ls_restrained_S_all 1.059
_refine_ls_R_factor_all 0.0370
_refine_ls_R_factor_gt 0.0270
_refine_ls_shift/su_max 0.003
_refine_ls_shift/su_mean 0.000
_refine_ls_structure_factor_coef Fsqd
_refine_ls_weighting_details 'w=1/[\s^2^(Fo^2^)+(0.0320P)^2^+0.6340P] where P=(Fo^2^+2Fc^2^)/3'
_refine_ls_weighting_scheme calc
_refine_ls_wR_factor_gt 0.0583
_refine_ls_wR_factor_ref 0.0607
_reflns_Friedel_coverage 0.000
_reflns_number_gt 10071
_reflns_number_total 11421
_reflns_threshold_expression 'I > 2\s(I)'
_cod_data_source_file c7dt04201a2.cif
_cod_data_source_block 7_16srv476
_cod_depositor_comments
;
The following automatic conversions were performed:

'_diffrn_radiation_probe' value 'X-ray' changed to 'x-ray' according
to
/home/data/users/saulius/crontab/automatic-downloads/rss-feeds/RSC/lib/dictionaries/cif_core.dic
dictionary named 'cif_core.dic' version 2.4.2 from 2011-04-26.

Automatic conversion script
Id: cif_fix_values 4973 2017-02-22 13:04:09Z antanas 
;
_cod_database_code 7045336
_shelx_shelxl_version_number 2016/6
_shelx_space_group_comment
;
The symmetry employed for this shelxl refinement is uniquely defined
by the following loop, which should always be used as a source of
symmetry information in preference to the above space-group names.
They are only intended as comments.
;
_olex2_refinement_description
;
1. Fixed Uiso
 At 1.2 times of:
  All C(H) groups, All C(H,H) groups
2. Uiso/Uaniso restraints and constraints
Uanis(Ir) = Uanis(Ir1)
3. Others
 Sof(Ir1)=1-FVAR(1)
 Sof(Ir)=FVAR(1)
 Fixed Sof: Cl3(0.5) Cl4(0.5) C31(0.5) HB(0.5) HC(0.5)
4.a Secondary CH2 refined with riding coordinates:
 C30(H,HA), C31(HB,HC)
4.b Aromatic/amide H refined with riding coordinates:
 C3(H3), C4(H4), C5(H5), C6(H6), C9(H9), C10(H10), C11(H11), C12(H12),
 C14(H14), C15(H15), C16(H16), C17(H17), C20(H20), C21(H21), C22(H22), C23(H23),
  C25(H25), C27(H27), C29(H29)
;
_olex2_diffrn_ambient_temperature_device 'Oxford Cryosystems'
_olex2_submission_special_instructions 'No special instructions were received'

loop_
_space_group_symop_operation_xyz
'x, y, z'
'-x, -y, -z'

loop_
_atom_site_label
_atom_site_type_symbol
_atom_site_fract_x
_atom_site_fract_y
_atom_site_fract_z
_atom_site_U_iso_or_equiv
_atom_site_adp_type
_atom_site_occupancy
_atom_site_site_symmetry_order
_atom_site_calc_flag
_atom_site_refinement_flags_posn
_atom_site_refinement_flags_occupancy
_atom_site_disorder_assembly
_atom_site_disorder_group
Ir Ir 0.81434(2) 0.93517(2) 0.61721(2) 0.01242(4) Uani 0.9797(6) 1 d . P . .
F1 F 0.9411(2) 1.4002(2) 0.24673(17) 0.0469(5) Uani 1 1 d . . . .
F2 F 1.2807(2) 1.58666(15) 0.57797(18) 0.0467(5) Uani 1 1 d . . . .
O O 0.88059(17) 1.11636(15) 0.56776(14) 0.0178(3) Uani 1 1 d . . . .
N1 N 0.97058(18) 0.94193(16) 0.52007(15) 0.0148(3) Uani 1 1 d . . . .
N2 N 0.64765(19) 0.86262(17) 0.48510(16) 0.0169(3) Uani 1 1 d . . . .
N3 N 0.9683(2) 0.99853(19) 0.75665(16) 0.0189(3) Uani 1 1 d . . . .
C1 C 0.9747(2) 1.13647(19) 0.50882(17) 0.0143(3) Uani 1 1 d . . . .
C2 C 0.6659(2) 0.9511(2) 0.69208(19) 0.0178(4) Uani 1 1 d . . . .
C3 C 0.6798(3) 1.0013(2) 0.8035(2) 0.0231(4) Uani 1 1 d . . . .
H3 H 0.769775 1.037021 0.851939 0.028 Uiso 1 1 calc R . . .
C4 C 0.5627(3) 0.9995(3) 0.8443(2) 0.0284(5) Uani 1 1 d . . . .
H4 H 0.573944 1.033299 0.920151 0.034 Uiso 1 1 calc R . . .
C5 C 0.4313(3) 0.9490(3) 0.7751(2) 0.0299(5) Uani 1 1 d . . . .
H5 H 0.352244 0.946562 0.803918 0.036 Uiso 1 1 calc R . . .
C6 C 0.4141(3) 0.9018(2) 0.6635(2) 0.0257(5) Uani 1 1 d . . . .
H6 H 0.324163 0.869070 0.615415 0.031 Uiso 1 1 calc R . . .
C7 C 0.5303(2) 0.9030(2) 0.62292(19) 0.0190(4) Uani 1 1 d . . . .
C8 C 0.5229(2) 0.8566(2) 0.50647(19) 0.0181(4) Uani 1 1 d . . . .
C9 C 0.4032(2) 0.8103(2) 0.4209(2) 0.0229(5) Uani 1 1 d . . . .
H9 H 0.317123 0.808016 0.436060 0.028 Uiso 1 1 calc R . . .
C10 C 0.4102(3) 0.7680(2) 0.3143(2) 0.0261(5) Uani 1 1 d . . . .
H10 H 0.329052 0.735386 0.256028 0.031 Uiso 1 1 calc R . . .
C11 C 0.5376(3) 0.7738(2) 0.2939(2) 0.0248(5) Uani 1 1 d . . . .
H11 H 0.544877 0.744922 0.221402 0.030 Uiso 1 1 calc R . . .
C12 C 0.6535(2) 0.8222(2) 0.38041(19) 0.0204(4) Uani 1 1 d . . . .
H12 H 0.740857 0.827351 0.365770 0.024 Uiso 1 1 calc R . . .
C13 C 0.7620(2) 0.7750(2) 0.67619(19) 0.0172(4) Uani 1 1 d . . . .
C14 C 0.6454(2) 0.6570(2) 0.6333(2) 0.0209(4) Uani 1 1 d . . . .
H14 H 0.585961 0.645312 0.564095 0.025 Uiso 1 1 calc R . . .
C15 C 0.6160(3) 0.5580(2) 0.6901(2) 0.0262(5) Uani 1 1 d . . . .
H15 H 0.537331 0.479205 0.658951 0.031 Uiso 1 1 calc R . . .
C16 C 0.7002(3) 0.5724(2) 0.7923(2) 0.0282(5) Uani 1 1 d . . . .
H16 H 0.678198 0.504286 0.831121 0.034 Uiso 1 1 calc R . . .
C17 C 0.8163(3) 0.6870(2) 0.8371(2) 0.0256(5) Uani 1 1 d . . . .
H17 H 0.874372 0.697490 0.906626 0.031 Uiso 1 1 calc R . . .
C18 C 0.8475(2) 0.7868(2) 0.77963(19) 0.0200(4) Uani 1 1 d . . . .
C19 C 0.9671(2) 0.9103(2) 0.81923(19) 0.0205(4) Uani 1 1 d . . . .
C20 C 1.0768(3) 0.9423(3) 0.9109(2) 0.0273(5) Uani 1 1 d . . . .
H20 H 1.078767 0.879776 0.952277 0.033 Uiso 1 1 calc R . . .
C21 C 1.1822(3) 1.0643(3) 0.9414(2) 0.0309(6) Uani 1 1 d . . . .
H21 H 1.256741 1.086309 1.003608 0.037 Uiso 1 1 calc R . . .
C22 C 1.1777(3) 1.1544(3) 0.8800(2) 0.0289(5) Uani 1 1 d . . . .
H22 H 1.247902 1.239414 0.900709 0.035 Uiso 1 1 calc R . . .
C23 C 1.0699(3) 1.1187(2) 0.7886(2) 0.0234(4) Uani 1 1 d . . . .
H23 H 1.066983 1.180441 0.746702 0.028 Uiso 1 1 calc R . . .
C24 C 1.0261(2) 1.2613(2) 0.47323(18) 0.0161(4) Uani 1 1 d . . . .
C25 C 0.9606(2) 1.2724(2) 0.3730(2) 0.0217(4) Uani 1 1 d . . . .
H25 H 0.886564 1.200275 0.324583 0.026 Uiso 1 1 calc R . . .
C26 C 1.0054(3) 1.3905(3) 0.3449(2) 0.0281(5) Uani 1 1 d . . . .
C27 C 1.1124(3) 1.4977(2) 0.4112(3) 0.0310(6) Uani 1 1 d . . . .
H27 H 1.142022 1.577953 0.389791 0.037 Uiso 1 1 calc R . . .
C28 C 1.1746(3) 1.4828(2) 0.5102(2) 0.0287(5) Uani 1 1 d . . . .
C29 C 1.1344(3) 1.3678(2) 0.5438(2) 0.0224(4) Uani 1 1 d . . . .
H29 H 1.179235 1.361353 0.613106 0.027 Uiso 1 1 calc R . . .
Cl1 Cl 0.33532(12) 0.48012(8) 0.84406(9) 0.0577(2) Uani 1 1 d . . . .
Cl2 Cl 0.43575(12) 0.72908(9) 0.98347(7) 0.0581(3) Uani 1 1 d . . . .
C30 C 0.4037(4) 0.6435(3) 0.8493(3) 0.0430(7) Uani 1 1 d . . . .
H H 0.336407 0.662507 0.799263 0.052 Uiso 1 1 calc R . . .
HA H 0.492747 0.671339 0.822574 0.052 Uiso 1 1 calc R . . .
Cl3 Cl 0.9502(3) 1.3554(3) 0.9072(2) 0.0690(7) Uani 0.5 1 d . P A -1
Cl4 Cl 1.0961(3) 1.6131(3) 1.0387(3) 0.0964(11) Uani 0.5 1 d . P A -1
C31 C 0.9408(10) 1.4812(10) 1.0021(9) 0.064(2) Uiso 0.5 1 d . P A -1
HB H 0.866513 1.503693 0.966573 0.076 Uiso 0.5 1 calc R P A -1
HC H 0.914077 1.449761 1.069556 0.076 Uiso 0.5 1 calc R P A -1
Ir1 Ir 0.8456(7) 0.9757(8) 0.6514(6) 0.01242(4) Uani 0.0203(6) 1 d . P . .

loop_
_atom_site_aniso_label
_atom_site_aniso_U_11
_atom_site_aniso_U_22
_atom_site_aniso_U_33
_atom_site_aniso_U_23
_atom_site_aniso_U_13
_atom_site_aniso_U_12
Ir 0.01155(4) 0.01492(6) 0.01356(6) 0.00581(5) 0.00487(4) 0.00683(4)
F1 0.0452(11) 0.0588(12) 0.0488(11) 0.0404(10) 0.0105(9) 0.0257(9)
F2 0.0422(10) 0.0177(7) 0.0625(13) -0.0003(8) 0.0043(9) -0.0004(7)
O 0.0176(7) 0.0189(7) 0.0221(8) 0.0091(6) 0.0101(6) 0.0097(6)
N1 0.0133(7) 0.0153(8) 0.0191(8) 0.0080(6) 0.0063(6) 0.0073(6)
N2 0.0162(8) 0.0171(8) 0.0200(9) 0.0073(7) 0.0058(7) 0.0080(6)
N3 0.0175(8) 0.0244(9) 0.0174(8) 0.0071(7) 0.0067(7) 0.0097(7)
C1 0.0122(8) 0.0164(9) 0.0160(9) 0.0054(7) 0.0033(7) 0.0070(7)
C2 0.0191(9) 0.0190(9) 0.0215(10) 0.0098(8) 0.0089(8) 0.0111(8)
C3 0.0265(11) 0.0271(11) 0.0223(11) 0.0087(9) 0.0095(9) 0.0157(9)
C4 0.0375(14) 0.0303(13) 0.0271(12) 0.0101(10) 0.0188(11) 0.0188(11)
C5 0.0284(13) 0.0329(13) 0.0387(15) 0.0124(11) 0.0195(11) 0.0177(11)
C6 0.0184(10) 0.0246(11) 0.0383(14) 0.0088(10) 0.0112(10) 0.0110(9)
C7 0.0183(9) 0.0183(9) 0.0248(11) 0.0080(8) 0.0080(8) 0.0100(8)
C8 0.0173(9) 0.0144(9) 0.0254(11) 0.0077(8) 0.0056(8) 0.0079(7)
C9 0.0149(9) 0.0188(10) 0.0345(13) 0.0086(9) 0.0028(9) 0.0064(8)
C10 0.0232(11) 0.0230(11) 0.0279(12) 0.0049(9) -0.0029(9) 0.0085(9)
C11 0.0274(12) 0.0251(11) 0.0210(11) 0.0055(9) 0.0008(9) 0.0116(9)
C12 0.0211(10) 0.0228(10) 0.0199(10) 0.0069(8) 0.0052(8) 0.0109(8)
C13 0.0164(9) 0.0209(10) 0.0205(10) 0.0085(8) 0.0084(8) 0.0114(8)
C14 0.0208(10) 0.0199(10) 0.0219(11) 0.0070(8) 0.0049(8) 0.0075(8)
C15 0.0274(12) 0.0208(11) 0.0310(13) 0.0096(9) 0.0097(10) 0.0085(9)
C16 0.0361(14) 0.0260(12) 0.0299(13) 0.0166(10) 0.0141(11) 0.0154(10)
C17 0.0322(13) 0.0283(12) 0.0215(11) 0.0116(9) 0.0076(9) 0.0156(10)
C18 0.0206(10) 0.0241(11) 0.0195(10) 0.0088(8) 0.0058(8) 0.0120(8)
C19 0.0213(10) 0.0266(11) 0.0183(10) 0.0086(8) 0.0059(8) 0.0130(9)
C20 0.0266(12) 0.0358(13) 0.0213(11) 0.0106(10) 0.0028(9) 0.0146(10)
C21 0.0260(12) 0.0419(15) 0.0212(12) 0.0081(11) 0.0007(9) 0.0118(11)
C22 0.0232(11) 0.0326(13) 0.0238(12) 0.0068(10) 0.0034(9) 0.0049(10)
C23 0.0234(11) 0.0259(11) 0.0188(10) 0.0055(9) 0.0042(8) 0.0082(9)
C24 0.0153(9) 0.0167(9) 0.0208(10) 0.0076(7) 0.0077(7) 0.0089(7)
C25 0.0195(10) 0.0242(11) 0.0254(11) 0.0115(9) 0.0073(8) 0.0106(8)
C26 0.0271(12) 0.0350(13) 0.0359(14) 0.0227(11) 0.0150(10) 0.0199(10)
C27 0.0299(13) 0.0236(11) 0.0526(17) 0.0213(11) 0.0225(12) 0.0161(10)
C28 0.0250(12) 0.0179(10) 0.0432(15) 0.0053(10) 0.0130(11) 0.0075(9)
C29 0.0224(10) 0.0180(10) 0.0266(11) 0.0040(8) 0.0054(9) 0.0084(8)
Cl1 0.0673(6) 0.0338(4) 0.0596(6) 0.0016(4) 0.0145(5) 0.0108(4)
Cl2 0.0781(7) 0.0404(4) 0.0330(4) -0.0014(3) 0.0126(4) 0.0045(4)
C30 0.062(2) 0.0339(15) 0.0359(16) 0.0040(12) 0.0100(15) 0.0246(15)
Cl3 0.0786(17) 0.0964(19) 0.0503(12) 0.0241(12) 0.0085(11) 0.0547(15)
Cl4 0.0621(16) 0.098(2) 0.082(2) 0.0323(17) -0.0257(15) -0.0024(15)
Ir1 0.01155(4) 0.01492(6) 0.01356(6) 0.00581(5) 0.00487(4) 0.00683(4)

loop_
_atom_type_symbol
_atom_type_description
_atom_type_scat_dispersion_real
_atom_type_scat_dispersion_imag
_atom_type_scat_source
C C 0.0033 0.0016 'International Tables Vol C Tables 4.2.6.8 and 6.1.1.4'
H H 0.0000 0.0000 'International Tables Vol C Tables 4.2.6.8 and 6.1.1.4'
Cl Cl 0.1484 0.1585 'International Tables Vol C Tables 4.2.6.8 and 6.1.1.4'
F F 0.0171 0.0103 'International Tables Vol C Tables 4.2.6.8 and 6.1.1.4'
Ir Ir -1.4442 7.9887 'International Tables Vol C Tables 4.2.6.8 and 6.1.1.4'
N N 0.0061 0.0033 'International Tables Vol C Tables 4.2.6.8 and 6.1.1.4'
O O 0.0106 0.0060 'International Tables Vol C Tables 4.2.6.8 and 6.1.1.4'

loop_
_exptl_crystal_face_index_h
_exptl_crystal_face_index_k
_exptl_crystal_face_index_l
_exptl_crystal_face_perp_dist
0.00 0.00 -1.00 0.0070
0.00 0.00 1.00 0.0290
1.00 -1.00 -1.00 0.0950
-1.00 1.00 1.00 0.0660
-1.00 -1.00 1.00 0.0420
0.00 -1.00 1.00 0.0890
0.00 1.00 0.00 0.0520
0.00 -1.00 0.00 0.0830
1.00 1.00 0.00 0.0330

loop_
_geom_angle_atom_site_label_1
_geom_angle_atom_site_label_2
_geom_angle_atom_site_label_3
_geom_angle
_geom_angle_site_symmetry_1
_geom_angle_site_symmetry_3
O Ir N1 74.79(6) . .
N2 Ir O 89.01(7) . .
N2 Ir N1 95.33(7) . .
N3 Ir O 94.76(7) . .
N3 Ir N1 88.94(7) . .
N3 Ir N2 174.93(7) . .
C2 Ir O 95.99(7) . .
C2 Ir N1 169.97(7) . .
C2 Ir N2 80.34(9) . .
C2 Ir N3 95.87(9) . .
C13 Ir O 175.10(8) . .
C13 Ir N1 106.62(7) . .
C13 Ir N2 95.49(8) . .
C13 Ir N3 80.64(9) . .
C13 Ir C2 82.89(8) . .
C1 O Ir 113.50(13) . .
N1 N1 Ir 113.64(16) 2_776 .
C1 N1 Ir 133.89(14) 2_776 .
C1 N1 N1 112.5(2) 2_776 2_776
C8 N2 Ir 116.17(15) . .
C12 N2 Ir 124.83(15) . .
C12 N2 C8 119.0(2) . .
C19 N3 Ir 115.86(16) . .
C23 N3 Ir 124.58(16) . .
C23 N3 C19 119.5(2) . .
O C1 N1 125.59(19) . 2_776
O C1 C24 115.97(18) . .
N1 C1 C24 118.43(18) 2_776 .
C3 C2 Ir 128.04(18) . .
C3 C2 C7 117.1(2) . .
C7 C2 Ir 114.84(16) . .
C2 C3 C4 120.9(2) . .
C5 C4 C3 120.5(2) . .
C4 C5 C6 120.3(2) . .
C5 C6 C7 119.3(2) . .
C2 C7 C8 114.80(19) . .
C6 C7 C2 121.9(2) . .
C6 C7 C8 123.3(2) . .
N2 C8 C7 113.75(19) . .
N2 C8 C9 120.4(2) . .
C9 C8 C7 125.9(2) . .
C10 C9 C8 120.1(2) . .
C9 C10 C11 118.9(2) . .
C12 C11 C10 119.0(2) . .
N2 C12 C11 122.6(2) . .
C14 C13 Ir 128.23(17) . .
C14 C13 C18 116.9(2) . .
C18 C13 Ir 114.60(16) . .
C15 C14 C13 121.2(2) . .
C14 C15 C16 120.9(2) . .
C17 C16 C15 119.6(2) . .
C16 C17 C18 119.8(2) . .
C13 C18 C19 114.4(2) . .
C17 C18 C13 121.6(2) . .
C17 C18 C19 124.0(2) . .
N3 C19 C18 114.1(2) . .
N3 C19 C20 119.8(2) . .
C20 C19 C18 126.1(2) . .
C21 C20 C19 120.2(2) . .
C20 C21 C22 119.1(2) . .
C23 C22 C21 119.0(2) . .
N3 C23 C22 122.1(2) . .
C25 C24 C1 119.8(2) . .
C25 C24 C29 120.3(2) . .
C29 C24 C1 119.9(2) . .
C26 C25 C24 118.5(2) . .
F1 C26 C25 118.0(3) . .
F1 C26 C27 118.7(2) . .
C27 C26 C25 123.3(2) . .
C26 C27 C28 116.5(2) . .
F2 C28 C27 118.2(2) . .
F2 C28 C29 118.5(3) . .
C27 C28 C29 123.3(2) . .
C28 C29 C24 118.2(2) . .
Cl1 C30 Cl2 112.2(2) . .
Cl4 C31 Cl3 112.2(5) . .

loop_
_geom_bond_atom_site_label_1
_geom_bond_atom_site_label_2
_geom_bond_distance
_geom_bond_site_symmetry_2
Ir O 2.1522(16) .
Ir N1 2.1708(17) .
Ir N2 2.0422(19) .
Ir N3 2.032(2) .
Ir C2 2.001(2) .
Ir C13 1.998(2) .
F1 C26 1.351(3) .
F2 C28 1.357(3) .
O C1 1.286(2) .
N1 N1 1.438(3) 2_776
N1 C1 1.312(3) 2_776
N2 C8 1.363(3) .
N2 C12 1.351(3) .
N3 C19 1.366(3) .
N3 C23 1.352(3) .
C1 C24 1.491(3) .
C2 C3 1.402(3) .
C2 C7 1.415(3) .
C3 C4 1.402(3) .
C4 C5 1.380(4) .
C5 C6 1.389(4) .
C6 C7 1.394(3) .
C7 C8 1.465(3) .
C8 C9 1.399(3) .
C9 C10 1.382(4) .
C10 C11 1.387(4) .
C11 C12 1.380(3) .
C13 C14 1.410(3) .
C13 C18 1.421(3) .
C14 C15 1.384(3) .
C15 C16 1.395(4) .
C16 C17 1.388(4) .
C17 C18 1.397(3) .
C18 C19 1.457(3) .
C19 C20 1.400(3) .
C20 C21 1.380(4) .
C21 C22 1.388(4) .
C22 C23 1.380(4) .
C24 C25 1.385(3) .
C24 C29 1.395(3) .
C25 C26 1.380(3) .
C26 C27 1.373(4) .
C27 C28 1.377(4) .
C28 C29 1.379(3) .
Cl1 C30 1.745(3) .
Cl2 C30 1.752(3) .
Cl3 C31 1.821(10) .
Cl4 C31 1.698(10) .
